data_7240986
loop_
_publ_author_name
'Cruz-Cabeza, A. J.'
'Taylor, E.'
'Sugden, I. J.'
'Bowskill, D. H.'
'Wright, S. E.'
'Abdullahi, H.'
'Tulegenov, D.'
'Sadiq, G.'
'Davey, R. J.'

_publ_section_title
;
 Can solvated intermediates inform us about nucleation pathways? The case
 of \b-pABA
;
_journal_name_full CrystEngComm
_journal_paper_doi 10.1039/D0CE00970A
_journal_year 2020
_chemical_formula_sum 'C15 H19 F4 N O6'
_chemical_formula_weight 385.31
_chemical_name_systematic '4-amino-2,3,5,6-tetrafluorobenzoic acid dioxane solvate'
_space_group_crystal_system monoclinic
_space_group_IT_number 14
_space_group_name_Hall '-P 2ybc'
_space_group_name_H-M_alt 'P 1 21/c 1'
_atom_sites_solution_hydrogens mixed
_audit_creation_method SHELXL-2014/7
_audit_update_record
;
2020-06-15 deposited with the CCDC.	2020-07-29 downloaded from the CCDC.
;
_cell_angle_alpha 90
_cell_angle_beta 92.882(2)
_cell_angle_gamma 90
_cell_formula_units_Z 4
_cell_length_a 7.0886(2)
_cell_length_b 18.8246(5)
_cell_length_c 12.8623(4)
_cell_measurement_reflns_used 4613
_cell_measurement_temperature 150(2)
_cell_measurement_theta_max 71.73
_cell_measurement_theta_min 4.17
_cell_volume 1714.18(9)
_computing_cell_refinement 'Bruker SAINT'
_computing_data_collection 'Bruker APEX2'
_computing_data_reduction 'Bruker SAINT'
_computing_molecular_graphics 'Bruker SHELXTL'
_computing_publication_material 'Bruker SHELXTL'
_computing_structure_refinement 'SHELXL-2014/7 (Sheldrick, 2014)'
_computing_structure_solution 'SHELXS-97 (Sheldrick, 2008)'
_diffrn_ambient_temperature 150(2)
_diffrn_measured_fraction_theta_full 0.979
_diffrn_measured_fraction_theta_max 0.970
_diffrn_measurement_device_type 'Bruker APEX-II CCD'
_diffrn_measurement_method '\f and \w scans'
_diffrn_radiation_type CuK\a
_diffrn_radiation_wavelength 1.54178
_diffrn_reflns_av_R_equivalents 0.0317
_diffrn_reflns_av_unetI/netI 0.0239
_diffrn_reflns_Laue_measured_fraction_full 0.979
_diffrn_reflns_Laue_measured_fraction_max 0.970
_diffrn_reflns_limit_h_max 8
_diffrn_reflns_limit_h_min -8
_diffrn_reflns_limit_k_max 22
_diffrn_reflns_limit_k_min -22
_diffrn_reflns_limit_l_max 9
_diffrn_reflns_limit_l_min -14
_diffrn_reflns_number 13651
_diffrn_reflns_point_group_measured_fraction_full 0.979
_diffrn_reflns_point_group_measured_fraction_max 0.970
_diffrn_reflns_theta_full 67.679
_diffrn_reflns_theta_max 72.138
_diffrn_reflns_theta_min 4.166
_exptl_absorpt_coefficient_mu 1.248
_exptl_absorpt_correction_T_max 0.855
_exptl_absorpt_correction_T_min 0.761286
_exptl_absorpt_correction_type multi-scan
_exptl_absorpt_process_details SADABS
_exptl_crystal_colour white
_exptl_crystal_density_diffrn 1.493
_exptl_crystal_description block
_exptl_crystal_F_000 800
_exptl_crystal_recrystallization_method 'Re-crystallisation from solvent: Dioxane/Water'
_exptl_crystal_size_max 0.270
_exptl_crystal_size_mid 0.230
_exptl_crystal_size_min 0.130
_refine_diff_density_max 0.225
_refine_diff_density_min -0.204
_refine_diff_density_rms 0.038
_refine_ls_extinction_method none
_refine_ls_goodness_of_fit_ref 1.021
_refine_ls_hydrogen_treatment mixed
_refine_ls_matrix_type full
_refine_ls_number_parameters 244
_refine_ls_number_reflns 3275
_refine_ls_number_restraints 0
_refine_ls_restrained_S_all 1.021
_refine_ls_R_factor_all 0.0384
_refine_ls_R_factor_gt 0.0306
_refine_ls_shift/su_max 0.001
_refine_ls_shift/su_mean 0.000
_refine_ls_structure_factor_coef Fsqd
_refine_ls_weighting_details 'w=1/[\s^2^(Fo^2^)+(0.0421P)^2^+0.3650P] where P=(Fo^2^+2Fc^2^)/3'
_refine_ls_weighting_scheme calc
_refine_ls_wR_factor_gt 0.0765
_refine_ls_wR_factor_ref 0.0811
_reflns_Friedel_coverage 0.000
_reflns_number_gt 2790
_reflns_number_total 3275
_reflns_threshold_expression 'I > 2\s(I)'
_cod_data_source_file d0ce00970a2.cif
_cod_data_source_block s4499ma
_cod_original_sg_symbol_H-M 'P 21/c'
_cod_database_code 7240986
_shelx_shelxl_version_number 2014/7
_shelx_space_group_comment
; 
The symmetry employed for this shelxl refinement is uniquely defined 
by the following loop, which should always be used as a source of 
symmetry information in preference to the above space-group names. 
They are only intended as comments. 
;
_shelx_estimated_absorpt_t_min 0.729
_shelx_estimated_absorpt_t_max 0.855

loop_
_space_group_symop_operation_xyz
'x, y, z'
'-x, y+1/2, -z+1/2'
'-x, -y, -z'
'x, -y-1/2, z-1/2'

loop_
_atom_site_label
_atom_site_type_symbol
_atom_site_fract_x
_atom_site_fract_y
_atom_site_fract_z
_atom_site_U_iso_or_equiv
_atom_site_adp_type
_atom_site_occupancy
_atom_site_site_symmetry_order
_atom_site_calc_flag
_atom_site_refinement_flags_posn
_atom_site_refinement_flags_adp
_atom_site_refinement_flags_occupancy
_atom_site_disorder_assembly
_atom_site_disorder_group
C1 C 0.28507(16) 0.33803(7) 1.03650(10) 0.0212(2) Uani 1 1 d . . . . .
C2 C 0.26943(16) 0.41570(6) 1.01818(9) 0.0195(2) Uani 1 1 d . . . . .
C3 C 0.32466(17) 0.46377(7) 1.09719(9) 0.0206(2) Uani 1 1 d . . . . .
C4 C 0.31091(18) 0.53588(7) 1.08459(10) 0.0220(3) Uani 1 1 d . . . . .
C5 C 0.24011(17) 0.56736(6) 0.99207(10) 0.0207(2) Uani 1 1 d . . . . .
C6 C 0.18555(17) 0.51944(7) 0.91296(9) 0.0214(2) Uani 1 1 d . . . . .
C7 C 0.19950(17) 0.44735(6) 0.92538(9) 0.0206(2) Uani 1 1 d . . . . .
C8 C 0.3935(2) 0.39133(8) 0.43568(13) 0.0382(4) Uani 1 1 d . . . . .
H8A H 0.4136 0.3726 0.3652 0.046 Uiso 1 1 calc R U . . .
H8B H 0.5185 0.4019 0.4699 0.046 Uiso 1 1 calc R U . . .
C9 C 0.2773(3) 0.45832(8) 0.42737(12) 0.0400(4) Uani 1 1 d . . . . .
H9A H 0.3453 0.4944 0.3876 0.048 Uiso 1 1 calc R U . . .
H9B H 0.1557 0.4482 0.3891 0.048 Uiso 1 1 calc R U . . .
C10 C 0.1458(2) 0.43360(8) 0.58522(12) 0.0372(3) Uani 1 1 d . . . . .
H10A H 0.0221 0.4230 0.5494 0.045 Uiso 1 1 calc R U . . .
H10B H 0.1223 0.4525 0.6552 0.045 Uiso 1 1 calc R U . . .
C11 C 0.2606(2) 0.36629(8) 0.59591(12) 0.0373(3) Uani 1 1 d . . . . .
H11A H 0.3811 0.3762 0.6355 0.045 Uiso 1 1 calc R U . . .
H11B H 0.1903 0.3304 0.6348 0.045 Uiso 1 1 calc R U . . .
C12 C 0.0151(2) 0.72813(9) 0.71785(12) 0.0361(3) Uani 1 1 d . . . . .
H12A H -0.0364 0.7751 0.6964 0.043 Uiso 1 1 calc R U . . .
H12B H -0.0922 0.6950 0.7241 0.043 Uiso 1 1 calc R U . . .
C13 C 0.1423(2) 0.70110(8) 0.63647(12) 0.0333(3) Uani 1 1 d . . . . .
H13A H 0.1860 0.6526 0.6553 0.040 Uiso 1 1 calc R U . . .
H13B H 0.0707 0.6985 0.5685 0.040 Uiso 1 1 calc R U . . .
C14 C 0.4027(2) 0.75248(8) 0.72679(11) 0.0318(3) Uani 1 1 d . . . . .
H14A H 0.5113 0.7851 0.7208 0.038 Uiso 1 1 calc R U . . .
H14B H 0.4525 0.7053 0.7482 0.038 Uiso 1 1 calc R U . . .
C15 C 0.2763(2) 0.78007(8) 0.80811(11) 0.0317(3) Uani 1 1 d . . . . .
H15A H 0.3479 0.7827 0.8761 0.038 Uiso 1 1 calc R U . . .
H15B H 0.2330 0.8286 0.7891 0.038 Uiso 1 1 calc R U . . .
F4 F 0.13732(12) 0.40701(4) 0.84462(6) 0.03072(19) Uani 1 1 d . . . . .
F3 F 0.11442(12) 0.54645(4) 0.82179(6) 0.03011(19) Uani 1 1 d . . . . .
F2 F 0.37068(12) 0.57903(4) 1.16340(6) 0.03176(19) Uani 1 1 d . . . . .
F1 F 0.40035(12) 0.44047(4) 1.18847(6) 0.03073(19) Uani 1 1 d . . . . .
N1 N 0.22659(18) 0.63821(6) 0.98052(10) 0.0295(3) Uani 1 1 d . . . . .
O1 O 0.28964(15) 0.31178(5) 1.12199(7) 0.0315(2) Uani 1 1 d . . . . .
O2 O 0.29526(15) 0.30039(5) 0.94991(7) 0.0303(2) Uani 1 1 d . . . . .
H2 H 0.3023 0.2570 0.9648 0.045 Uiso 1 1 calc R U . . .
O3 O 0.29843(15) 0.33918(5) 0.49496(8) 0.0345(2) Uani 1 1 d . . . . .
O4 O 0.24233(16) 0.48549(5) 0.52757(8) 0.0376(3) Uani 1 1 d . . . . .
O5 O 0.11658(14) 0.73451(5) 0.81665(7) 0.0308(2) Uani 1 1 d . . . . .
O6 O 0.30191(14) 0.74661(5) 0.62768(7) 0.0294(2) Uani 1 1 d . . . . .
H1A H 0.259(2) 0.6660(10) 1.0299(13) 0.029(4) Uiso 1 1 d . . . . .
H1B H 0.184(3) 0.6559(10) 0.9244(16) 0.040(5) Uiso 1 1 d . . . . .

loop_
_atom_site_aniso_label
_atom_site_aniso_U_11
_atom_site_aniso_U_22
_atom_site_aniso_U_33
_atom_site_aniso_U_23
_atom_site_aniso_U_13
_atom_site_aniso_U_12
C1 0.0188(6) 0.0209(6) 0.0239(7) 0.0014(5) 0.0007(4) -0.0012(4)
C2 0.0197(6) 0.0183(6) 0.0207(6) 0.0005(4) 0.0023(4) -0.0002(4)
C3 0.0227(6) 0.0222(6) 0.0168(6) 0.0029(4) 0.0006(4) 0.0012(4)
C4 0.0260(6) 0.0210(6) 0.0189(6) -0.0044(4) 0.0010(4) -0.0020(5)
C5 0.0218(6) 0.0179(6) 0.0227(6) 0.0007(4) 0.0036(4) -0.0005(4)
C6 0.0242(6) 0.0218(6) 0.0181(6) 0.0030(4) -0.0006(4) -0.0001(5)
C7 0.0223(6) 0.0202(6) 0.0191(6) -0.0025(4) -0.0003(4) -0.0031(4)
C8 0.0484(9) 0.0236(7) 0.0440(9) 0.0005(6) 0.0158(7) -0.0003(6)
C9 0.0639(11) 0.0226(7) 0.0341(9) 0.0027(5) 0.0084(7) 0.0029(7)
C10 0.0489(9) 0.0310(8) 0.0321(8) 0.0010(6) 0.0063(6) 0.0110(6)
C11 0.0529(9) 0.0275(7) 0.0318(8) 0.0041(6) 0.0045(6) 0.0092(6)
C12 0.0300(7) 0.0474(9) 0.0305(8) 0.0075(6) -0.0033(5) -0.0012(6)
C13 0.0346(8) 0.0332(7) 0.0317(8) 0.0017(5) -0.0029(6) -0.0068(6)
C14 0.0290(7) 0.0367(8) 0.0293(8) 0.0021(5) -0.0019(5) -0.0038(6)
C15 0.0395(8) 0.0282(7) 0.0274(7) 0.0032(5) 0.0009(5) -0.0057(6)
F4 0.0468(5) 0.0213(4) 0.0229(4) -0.0035(3) -0.0098(3) -0.0020(3)
F3 0.0440(5) 0.0241(4) 0.0214(4) 0.0048(3) -0.0072(3) 0.0003(3)
F2 0.0483(5) 0.0230(4) 0.0233(4) -0.0064(3) -0.0056(3) -0.0003(3)
F1 0.0460(5) 0.0263(4) 0.0189(4) 0.0021(3) -0.0076(3) 0.0018(3)
N1 0.0452(7) 0.0181(5) 0.0245(6) 0.0010(4) -0.0055(5) -0.0006(5)
O1 0.0450(6) 0.0227(5) 0.0268(5) 0.0057(4) 0.0007(4) -0.0014(4)
O2 0.0469(6) 0.0163(4) 0.0275(5) -0.0015(3) 0.0001(4) 0.0030(4)
O3 0.0485(6) 0.0184(4) 0.0374(6) -0.0002(4) 0.0112(4) 0.0003(4)
O4 0.0579(7) 0.0203(5) 0.0344(6) -0.0025(4) 0.0019(5) 0.0060(4)
O5 0.0321(5) 0.0339(5) 0.0263(5) 0.0084(4) -0.0001(4) -0.0026(4)
O6 0.0319(5) 0.0300(5) 0.0262(5) 0.0039(4) 0.0003(4) -0.0032(4)

loop_
_atom_type_symbol
_atom_type_description
_atom_type_scat_dispersion_real
_atom_type_scat_dispersion_imag
_atom_type_scat_source
C C 0.0181 0.0091 'International Tables Vol C Tables 4.2.6.8 and 6.1.1.4'
H H 0.0000 0.0000 'International Tables Vol C Tables 4.2.6.8 and 6.1.1.4'
N N 0.0311 0.0180 'International Tables Vol C Tables 4.2.6.8 and 6.1.1.4'
O O 0.0492 0.0322 'International Tables Vol C Tables 4.2.6.8 and 6.1.1.4'
F F 0.0727 0.0534 'International Tables Vol C Tables 4.2.6.8 and 6.1.1.4'

loop_
_geom_angle_atom_site_label_1
_geom_angle_atom_site_label_2
_geom_angle_atom_site_label_3
_geom_angle
_geom_angle_site_symmetry_1
_geom_angle_site_symmetry_3
_geom_angle_publ_flag
O1 C1 O2 123.22(12) . . ?
O1 C1 C2 123.19(11) . . ?
O2 C1 C2 113.59(10) . . ?
C3 C2 C7 114.63(11) . . ?
C3 C2 C1 120.33(11) . . ?
C7 C2 C1 125.04(11) . . ?
F1 C3 C4 116.80(11) . . ?
F1 C3 C2 120.59(11) . . ?
C4 C3 C2 122.57(11) . . ?
F2 C4 C3 119.30(11) . . ?
F2 C4 C5 117.97(11) . . ?
C3 C4 C5 122.71(11) . . ?
N1 C5 C4 122.30(12) . . ?
N1 C5 C6 122.91(12) . . ?
C4 C5 C6 114.79(11) . . ?
F3 C6 C7 119.70(11) . . ?
F3 C6 C5 117.74(11) . . ?
C7 C6 C5 122.56(11) . . ?
F4 C7 C6 116.82(11) . . ?
F4 C7 C2 120.42(11) . . ?
C6 C7 C2 122.74(11) . . ?
O3 C8 C9 109.97(12) . . ?
O3 C8 H8A 109.7 . . ?
C9 C8 H8A 109.7 . . ?
O3 C8 H8B 109.7 . . ?
C9 C8 H8B 109.7 . . ?
H8A C8 H8B 108.2 . . ?
O4 C9 C8 110.91(13) . . ?
O4 C9 H9A 109.5 . . ?
C8 C9 H9A 109.5 . . ?
O4 C9 H9B 109.5 . . ?
C8 C9 H9B 109.5 . . ?
H9A C9 H9B 108.0 . . ?
O4 C10 C11 110.67(13) . . ?
O4 C10 H10A 109.5 . . ?
C11 C10 H10A 109.5 . . ?
O4 C10 H10B 109.5 . . ?
C11 C10 H10B 109.5 . . ?
H10A C10 H10B 108.1 . . ?
O3 C11 C10 109.95(12) . . ?
O3 C11 H11A 109.7 . . ?
C10 C11 H11A 109.7 . . ?
O3 C11 H11B 109.7 . . ?
C10 C11 H11B 109.7 . . ?
H11A C11 H11B 108.2 . . ?
O5 C12 C13 110.72(12) . . ?
O5 C12 H12A 109.5 . . ?
C13 C12 H12A 109.5 . . ?
O5 C12 H12B 109.5 . . ?
C13 C12 H12B 109.5 . . ?
H12A C12 H12B 108.1 . . ?
O6 C13 C12 110.92(12) . . ?
O6 C13 H13A 109.5 . . ?
C12 C13 H13A 109.5 . . ?
O6 C13 H13B 109.5 . . ?
C12 C13 H13B 109.5 . . ?
H13A C13 H13B 108.0 . . ?
O6 C14 C15 110.93(12) . . ?
O6 C14 H14A 109.5 . . ?
C15 C14 H14A 109.5 . . ?
O6 C14 H14B 109.5 . . ?
C15 C14 H14B 109.5 . . ?
H14A C14 H14B 108.0 . . ?
O5 C15 C14 110.39(12) . . ?
O5 C15 H15A 109.6 . . ?
C14 C15 H15A 109.6 . . ?
O5 C15 H15B 109.6 . . ?
C14 C15 H15B 109.6 . . ?
H15A C15 H15B 108.1 . . ?
C5 N1 H1A 121.0(12) . . ?
C5 N1 H1B 120.7(13) . . ?
H1A N1 H1B 118.3(18) . . ?
C1 O2 H2 109.5 . . ?
C8 O3 C11 110.67(11) . . ?
C9 O4 C10 109.65(11) . . ?
C15 O5 C12 110.26(10) . . ?
C13 O6 C14 109.72(10) . . ?

loop_
_geom_bond_atom_site_label_1
_geom_bond_atom_site_label_2
_geom_bond_distance
_geom_bond_site_symmetry_2
_geom_bond_publ_flag
C1 O1 1.2046(16) . ?
C1 O2 1.3251(16) . ?
C1 C2 1.4843(17) . ?
C2 C3 1.4016(17) . ?
C2 C7 1.4021(17) . ?
C3 F1 1.3399(14) . ?
C3 C4 1.3700(18) . ?
C4 F2 1.3503(14) . ?
C4 C5 1.3997(18) . ?
C5 N1 1.3448(17) . ?
C5 C6 1.3998(17) . ?
C6 F3 1.3522(14) . ?
C6 C7 1.3693(18) . ?
C7 F4 1.3431(14) . ?
C8 O3 1.4320(17) . ?
C8 C9 1.507(2) . ?
C8 H8A 0.9900 . ?
C8 H8B 0.9900 . ?
C9 O4 1.4199(18) . ?
C9 H9A 0.9900 . ?
C9 H9B 0.9900 . ?
C10 O4 1.4225(19) . ?
C10 C11 1.508(2) . ?
C10 H10A 0.9900 . ?
C10 H10B 0.9900 . ?
C11 O3 1.4330(18) . ?
C11 H11A 0.9900 . ?
C11 H11B 0.9900 . ?
C12 O5 1.4335(17) . ?
C12 C13 1.504(2) . ?
C12 H12A 0.9900 . ?
C12 H12B 0.9900 . ?
C13 O6 1.4283(17) . ?
C13 H13A 0.9900 . ?
C13 H13B 0.9900 . ?
C14 O6 1.4339(17) . ?
C14 C15 1.504(2) . ?
C14 H14A 0.9900 . ?
C14 H14B 0.9900 . ?
C15 O5 1.4292(17) . ?
C15 H15A 0.9900 . ?
C15 H15B 0.9900 . ?
N1 H1A 0.846(18) . ?
N1 H1B 0.84(2) . ?
O2 H2 0.8400 . ?

loop_
_geom_hbond_atom_site_label_D
_geom_hbond_atom_site_label_H
_geom_hbond_atom_site_label_A
_geom_hbond_distance_DH
_geom_hbond_distance_HA
_geom_hbond_distance_DA
_geom_hbond_angle_DHA
_geom_hbond_site_symmetry_A
C8 H8A F1 0.99 2.61 3.3143(18) 128.6 1_554
C10 H10B F4 0.99 2.58 3.3774(17) 137.6 .
C12 H12A F4 0.99 2.63 3.6146(18) 172.4 2_556
C12 H12A O2 0.99 2.61 3.2969(17) 126.9 2_556
C12 H12B O1 0.99 2.48 3.1500(18) 124.3 3_567
C14 H14B O1 0.99 2.43 3.0944(17) 123.7 3_667
C15 H15B F2 0.99 2.60 3.3275(16) 130.5 4_575
O2 H2 O3 0.84 1.85 2.6903(13) 175.7 4_566
N1 H1A O6 0.846(18) 2.084(19) 2.9100(15) 165.3(16) 4_576
N1 H1B O5 0.84(2) 2.07(2) 2.8587(15) 157.6(18) .

loop_
_geom_torsion_atom_site_label_1
_geom_torsion_atom_site_label_2
_geom_torsion_atom_site_label_3
_geom_torsion_atom_site_label_4
_geom_torsion
_geom_torsion_site_symmetry_1
_geom_torsion_site_symmetry_2
_geom_torsion_site_symmetry_3
_geom_torsion_site_symmetry_4
_geom_torsion_publ_flag
O1 C1 C2 C3 22.55(19) . . . . ?
O2 C1 C2 C3 -156.88(11) . . . . ?
O1 C1 C2 C7 -156.71(12) . . . . ?
O2 C1 C2 C7 23.87(17) . . . . ?
C7 C2 C3 F1 -177.56(11) . . . . ?
C1 C2 C3 F1 3.12(18) . . . . ?
C7 C2 C3 C4 0.12(18) . . . . ?
C1 C2 C3 C4 -179.21(11) . . . . ?
F1 C3 C4 F2 -0.82(17) . . . . ?
C2 C3 C4 F2 -178.58(11) . . . . ?
F1 C3 C4 C5 177.99(11) . . . . ?
C2 C3 C4 C5 0.2(2) . . . . ?
F2 C4 C5 N1 -1.39(19) . . . . ?
C3 C4 C5 N1 179.79(12) . . . . ?
F2 C4 C5 C6 178.38(11) . . . . ?
C3 C4 C5 C6 -0.44(18) . . . . ?
N1 C5 C6 F3 -0.77(19) . . . . ?
C4 C5 C6 F3 179.46(11) . . . . ?
N1 C5 C6 C7 -179.90(13) . . . . ?
C4 C5 C6 C7 0.33(18) . . . . ?
F3 C6 C7 F4 -1.01(17) . . . . ?
C5 C6 C7 F4 178.11(11) . . . . ?
F3 C6 C7 C2 -179.12(11) . . . . ?
C5 C6 C7 C2 0.00(19) . . . . ?
C3 C2 C7 F4 -178.28(11) . . . . ?
C1 C2 C7 F4 1.01(19) . . . . ?
C3 C2 C7 C6 -0.23(18) . . . . ?
C1 C2 C7 C6 179.06(12) . . . . ?
O3 C8 C9 O4 57.90(18) . . . . ?
O4 C10 C11 O3 -58.06(17) . . . . ?
O5 C12 C13 O6 -57.40(16) . . . . ?
O6 C14 C15 O5 58.01(15) . . . . ?
C9 C8 O3 C11 -56.85(17) . . . . ?
C10 C11 O3 C8 57.01(17) . . . . ?
C8 C9 O4 C10 -58.75(17) . . . . ?
C11 C10 O4 C9 58.78(17) . . . . ?
C14 C15 O5 C12 -57.20(15) . . . . ?
C13 C12 O5 C15 56.99(16) . . . . ?
C12 C13 O6 C14 57.24(15) . . . . ?
C15 C14 O6 C13 -57.65(15) . . . . ?
